data_4510011
loop_
_publ_author_name
'Wang, Xiao'
'Zhai, Quan-Guo'
'Li, Shu-Ni'
'Jiang, Yu-Cheng'
'Hu, Man-Cheng'

_publ_section_title
;
 Synthesis, Crystal Structures, and Solid-State Luminescent Properties of
 Diverse Ln--Pyridine-3,5-Dicarboxylate Coordination Polymers Modulated by
 the Ancillary Ligand
;
_journal_issue 1
_journal_name_full 'Crystal Growth &amp; Design'
_journal_page_first 177
_journal_paper_doi 10.1021/cg401365x
_journal_volume 14
_journal_year 2014
_chemical_formula_moiety 'C9 H6 Gd N O7'
_chemical_formula_sum 'C9 H6 Gd N O7'
_chemical_formula_weight 397.40
_chemical_name_systematic
; 
 ? 
;
_space_group_IT_number 14
_symmetry_cell_setting monoclinic
_symmetry_space_group_name_Hall '-P 2ybc'
_symmetry_space_group_name_H-M 'P 1 21/c 1'
_atom_sites_solution_hydrogens geom
_atom_sites_solution_primary direct
_atom_sites_solution_secondary difmap
_audit_creation_method SHELXL-97
_cell_angle_alpha 90.00
_cell_angle_beta 104.922(4)
_cell_angle_gamma 90.00
_cell_formula_units_Z 4
_cell_length_a 7.6349(3)
_cell_length_b 17.1484(5)
_cell_length_c 8.4454(3)
_cell_measurement_reflns_used 2285
_cell_measurement_temperature 293(2)
_cell_measurement_theta_max 26.370
_cell_measurement_theta_min 3.2039
_cell_volume 1068.44(7)
_computing_cell_refinement 'Agilent gemin e'
_computing_data_collection 'Agilent gemin e'
_computing_structure_refinement 'SHELXL-97 (Sheldrick, 1997)'
_computing_structure_solution 'SHELXS-97 (Sheldrick, 1990)'
_diffrn_ambient_temperature 293(2)
_diffrn_measured_fraction_theta_full 0.998
_diffrn_measured_fraction_theta_max 0.998
_diffrn_radiation_monochromator graphite
_diffrn_radiation_source 'fine-focus sealed tube'
_diffrn_radiation_type MoK\a
_diffrn_radiation_wavelength 0.71073
_diffrn_reflns_av_R_equivalents 0.0273
_diffrn_reflns_av_sigmaI/netI 0.0394
_diffrn_reflns_limit_h_max 9
_diffrn_reflns_limit_h_min -7
_diffrn_reflns_limit_k_max 21
_diffrn_reflns_limit_k_min -21
_diffrn_reflns_limit_l_max 10
_diffrn_reflns_limit_l_min -10
_diffrn_reflns_number 4800
_diffrn_reflns_theta_full 26.37
_diffrn_reflns_theta_max 26.37
_diffrn_reflns_theta_min 3.42
_exptl_absorpt_coefficient_mu 6.235
_exptl_absorpt_correction_T_max 1.00000
_exptl_absorpt_correction_T_min 0.66313
_exptl_absorpt_correction_type multi-scan
_exptl_absorpt_process_details sadabs
_exptl_crystal_colour Colourless
_exptl_crystal_density_diffrn 2.471
_exptl_crystal_density_method 'not measured'
_exptl_crystal_description Sheet
_exptl_crystal_F_000 748
_exptl_crystal_size_max 0.2
_exptl_crystal_size_mid 0.15
_exptl_crystal_size_min 0.1
_refine_diff_density_max 1.044
_refine_diff_density_min -0.887
_refine_diff_density_rms 0.146
_refine_ls_extinction_method none
_refine_ls_goodness_of_fit_ref 0.963
_refine_ls_hydrogen_treatment mixed
_refine_ls_matrix_type full
_refine_ls_number_parameters 163
_refine_ls_number_reflns 2186
_refine_ls_number_restraints 0
_refine_ls_restrained_S_all 0.963
_refine_ls_R_factor_all 0.0331
_refine_ls_R_factor_gt 0.0259
_refine_ls_shift/su_max 0.001
_refine_ls_shift/su_mean 0.000
_refine_ls_structure_factor_coef Fsqd
_refine_ls_weighting_details 'calc w=1/[\s^2^(Fo^2^)+(0.0317P)^2^+1.7336P] where P=(Fo^2^+2Fc^2^)/3'
_refine_ls_weighting_scheme calc
_refine_ls_wR_factor_gt 0.0597
_refine_ls_wR_factor_ref 0.0638
_reflns_number_gt 1886
_reflns_number_total 2186
_reflns_threshold_expression >2sigma(I)
_cod_data_source_file cg401365x_si_003.cif
_cod_data_source_block 1
_cod_depositor_comments
;
The following automatic conversions were performed:

'_symmetry_cell_setting' value 'Monoclinic' changed to 'monoclinic'
according to
/usr/data/users/saulius/automatic-downloads/current/ACS/lib/dictionaries/cif_core.dic
dictionary named 'cif_core.dic' version 2.4.2 from 2011-04-26.

Automatic conversion script
Id: cif_fix_values 2281 2013-09-26 08:29:07Z andrius 
;
_cod_original_cell_volume 1068.44(6)
_cod_original_sg_symbol_H-M P21/c
_cod_database_code 4510011

loop_
_symmetry_equiv_pos_as_xyz
'x, y, z'
'-x, y+1/2, -z+1/2'
'-x, -y, -z'
'x, -y-1/2, z-1/2'

loop_
_atom_site_label
_atom_site_type_symbol
_atom_site_fract_x
_atom_site_fract_y
_atom_site_fract_z
_atom_site_U_iso_or_equiv
_atom_site_adp_type
_atom_site_occupancy
_atom_site_symmetry_multiplicity
_atom_site_calc_flag
_atom_site_refinement_flags
Gd1 Gd 0.27927(3) 0.717312(12) 0.57024(2) 0.01456(9) Uani 1 1 d .
C1 C 0.2223(6) 0.9808(3) 0.4370(5) 0.0168(10) Uani 1 1 d .
C2 C 0.2395(7) 0.8990(3) 0.3814(6) 0.0205(10) Uani 1 1 d .
C3 C 0.1314(7) 1.0377(3) 0.3306(5) 0.0186(10) Uani 1 1 d .
H3A H 0.0841 1.0264 0.2201 0.022 Uiso 1 1 calc R
C4 C 0.1113(6) 1.1121(2) 0.3902(5) 0.0157(10) Uani 1 1 d .
C5 C 0.1902(7) 1.1267(3) 0.5534(6) 0.0228(11) Uani 1 1 d .
H5A H 0.1779 1.1764 0.5936 0.027 Uiso 1 1 calc R
C6 C 0.0050(7) 1.1741(3) 0.2823(6) 0.0200(10) Uani 1 1 d .
C7 C 0.2941(7) 1.0016(3) 0.5990(6) 0.0234(11) Uani 1 1 d .
H7A H 0.3528 0.9632 0.6712 0.028 Uiso 1 1 calc R
C8 C 0.6412(8) 0.8575(3) 0.9541(6) 0.0323(13) Uani 1 1 d .
H8A H 0.7510 0.8332 1.0191 0.039 Uiso 1 1 calc R
H8B H 0.6743 0.9049 0.9061 0.039 Uiso 1 1 calc R
C9 C 0.5439(7) 0.8030(3) 0.8219(6) 0.0212(11) Uani 1 1 d .
N1 N 0.2845(6) 1.0729(2) 0.6581(5) 0.0255(10) Uani 1 1 d .
O1 O 0.2499(5) 0.84721(19) 0.4893(4) 0.0280(8) Uani 1 1 d .
O2 O -0.0522(5) 1.1585(2) 0.1321(4) 0.0304(9) Uani 1 1 d .
O3 O -0.0237(5) 1.23729(19) 0.3479(4) 0.0246(8) Uani 1 1 d .
O4 O 0.6004(6) 0.7860(2) 0.7017(5) 0.0370(10) Uani 1 1 d .
O5 O 0.2430(5) 0.88798(19) 0.2367(4) 0.0290(9) Uani 1 1 d .
O6 O 0.3952(5) 0.77404(19) 0.8376(4) 0.0238(8) Uani 1 1 d .
O7 O 0.5205(5) 0.8756(2) 1.0564(4) 0.0293(8) Uani 1 1 d .
H7B H 0.5149 0.8381 1.1152 0.044 Uiso 1 1 calc R

loop_
_atom_site_aniso_label
_atom_site_aniso_U_11
_atom_site_aniso_U_22
_atom_site_aniso_U_33
_atom_site_aniso_U_23
_atom_site_aniso_U_13
_atom_site_aniso_U_12
Gd1 0.02180(15) 0.01347(13) 0.00841(12) 0.00006(8) 0.00391(9) 0.00070(10)
C1 0.020(3) 0.013(2) 0.018(2) 0.0003(17) 0.0061(19) 0.000(2)
C2 0.024(3) 0.018(2) 0.019(2) -0.0010(19) 0.006(2) 0.002(2)
C3 0.022(3) 0.022(2) 0.011(2) -0.0015(17) 0.0035(18) -0.001(2)
C4 0.019(3) 0.014(2) 0.015(2) 0.0012(17) 0.0055(18) 0.003(2)
C5 0.028(3) 0.019(2) 0.022(2) -0.0057(19) 0.006(2) 0.001(2)
C6 0.020(3) 0.020(2) 0.022(2) 0.0048(19) 0.010(2) 0.002(2)
C7 0.029(3) 0.022(2) 0.015(2) 0.0038(19) -0.001(2) 0.008(2)
C8 0.030(3) 0.041(3) 0.025(3) -0.009(2) 0.006(2) -0.012(3)
C9 0.025(3) 0.024(2) 0.016(2) -0.0007(19) 0.007(2) 0.000(2)
N1 0.030(3) 0.023(2) 0.018(2) -0.0045(16) -0.0026(18) 0.001(2)
O1 0.045(2) 0.0150(16) 0.0284(19) 0.0052(15) 0.0174(16) 0.0039(17)
O2 0.039(2) 0.036(2) 0.0136(16) 0.0047(15) 0.0013(15) 0.0152(19)
O3 0.027(2) 0.0161(17) 0.032(2) 0.0002(14) 0.0098(16) 0.0034(16)
O4 0.032(2) 0.057(3) 0.028(2) -0.0114(18) 0.0165(18) -0.006(2)
O5 0.053(3) 0.0197(17) 0.0161(17) -0.0036(13) 0.0128(16) 0.0002(18)
O6 0.025(2) 0.035(2) 0.0133(16) -0.0046(14) 0.0082(14) -0.0115(17)
O7 0.033(2) 0.033(2) 0.0230(18) -0.0045(15) 0.0093(16) -0.0076(18)

loop_
_atom_type_symbol
_atom_type_description
_atom_type_scat_dispersion_real
_atom_type_scat_dispersion_imag
_atom_type_scat_source
C C 0.0033 0.0016 'International Tables Vol C Tables 4.2.6.8 and 6.1.1.4'
H H 0.0000 0.0000 'International Tables Vol C Tables 4.2.6.8 and 6.1.1.4'
N N 0.0061 0.0033 'International Tables Vol C Tables 4.2.6.8 and 6.1.1.4'
O O 0.0106 0.0060 'International Tables Vol C Tables 4.2.6.8 and 6.1.1.4'
Gd Gd -0.1653 3.9035 'International Tables Vol C Tables 4.2.6.8 and 6.1.1.4'

loop_
_geom_angle_atom_site_label_1
_geom_angle_atom_site_label_2
_geom_angle_atom_site_label_3
_geom_angle
_geom_angle_site_symmetry_1
_geom_angle_site_symmetry_3
O1 Gd1 O2 101.65(13) . 2_545
O1 Gd1 O5 153.62(12) . 4_576
O2 Gd1 O5 85.76(13) 2_545 4_576
O1 Gd1 O6 73.93(12) . 4_575
O2 Gd1 O6 77.53(13) 2_545 4_575
O5 Gd1 O6 132.42(11) 4_576 4_575
O1 Gd1 O3 75.28(12) . 3_576
O2 Gd1 O3 80.93(13) 2_545 3_576
O5 Gd1 O3 81.06(12) 4_576 3_576
O6 Gd1 O3 137.59(12) 4_575 3_576
O1 Gd1 O6 82.71(12) . .
O2 Gd1 O6 152.61(12) 2_545 .
O5 Gd1 O6 79.68(11) 4_576 .
O6 Gd1 O6 129.02(14) 4_575 .
O3 Gd1 O6 74.01(12) 3_576 .
O1 Gd1 O7 128.57(13) . 4_575
O2 Gd1 O7 96.30(13) 2_545 4_575
O5 Gd1 O7 74.67(12) 4_576 4_575
O6 Gd1 O7 63.58(11) 4_575 4_575
O3 Gd1 O7 155.72(11) 3_576 4_575
O6 Gd1 O7 101.96(12) . 4_575
O1 Gd1 O4 73.16(13) . .
O2 Gd1 O4 157.02(12) 2_545 .
O5 Gd1 O4 108.98(13) 4_576 .
O6 Gd1 O4 79.54(12) 4_575 .
O3 Gd1 O4 117.94(12) 3_576 .
O6 Gd1 O4 50.20(11) . .
O7 Gd1 O4 71.90(12) 4_575 .
C7 C1 C3 117.7(4) . .
C7 C1 C2 120.5(4) . .
C3 C1 C2 121.8(4) . .
O1 C2 O5 126.2(4) . .
O1 C2 C1 115.4(4) . .
O5 C2 C1 118.4(4) . .
C1 C3 C4 119.5(4) . .
C5 C4 C3 117.9(4) . .
C5 C4 C6 120.6(4) . .
C3 C4 C6 121.5(4) . .
N1 C5 C4 123.6(4) . .
O2 C6 O3 124.7(4) . .
O2 C6 C4 117.2(4) . .
O3 C6 C4 118.1(4) . .
N1 C7 C1 124.2(4) . .
O7 C8 C9 108.0(4) . .
O4 C9 O6 120.1(5) . .
O4 C9 C8 123.3(5) . .
O6 C9 C8 116.6(4) . .
C7 N1 C5 117.0(4) . .
C2 O1 Gd1 150.6(3) . .
C6 O2 Gd1 130.4(3) . 2
C6 O3 Gd1 131.4(3) . 3_576
C9 O4 Gd1 88.2(3) . .
C2 O5 Gd1 137.8(3) . 4_575
C9 O6 Gd1 126.7(3) . 4_576
C9 O6 Gd1 100.4(3) . .
Gd1 O6 Gd1 132.87(15) 4_576 .
C8 O7 Gd1 119.2(3) . 4_576

loop_
_geom_bond_atom_site_label_1
_geom_bond_atom_site_label_2
_geom_bond_distance
_geom_bond_site_symmetry_2
Gd1 O1 2.324(3) .
Gd1 O2 2.327(3) 2_545
Gd1 O5 2.348(3) 4_576
Gd1 O6 2.358(3) 4_575
Gd1 O3 2.364(4) 3_576
Gd1 O6 2.408(3) .
Gd1 O7 2.460(4) 4_575
Gd1 O4 2.689(4) .
C1 C7 1.383(6) .
C1 C3 1.386(6) .
C1 C2 1.496(6) .
C2 O1 1.259(6) .
C2 O5 1.244(5) .
C3 C4 1.394(6) .
C4 C5 1.377(6) .
C4 C6 1.496(6) .
C5 N1 1.350(6) .
C6 O2 1.260(6) .
C6 O3 1.262(6) .
C7 N1 1.331(6) .
C8 O7 1.450(6) .
C8 C9 1.499(7) .
C9 O4 1.235(6) .
C9 O6 1.277(6) .
O2 Gd1 2.327(3) 2
O3 Gd1 2.364(4) 3_576
O5 Gd1 2.348(3) 4_575
O6 Gd1 2.358(3) 4_576
O7 Gd1 2.460(4) 4_576
